data_2312432
loop_
_publ_author_name
'Osipov, Artyom A.'
'Nayfert, Sergey A.'
'Sobalev, Sergey A.'
'Rajakumar, Kanthapazham'
'Zherebtsov, Dmitry A.'
'Spiridonova, Dar'ya V.'
'Vinnik, Denis A.'

_publ_section_title
;
 Effect of a halogen bond on the crystal structure of
 terphenyldicarboxylic acid derivatives.
;
_journal_coeditor_code AW5083
_journal_issue 2
_journal_name_full 'Acta crystallographica Section B, Structural science, crystal engineering and materials'
_journal_paper_doi 10.1107/S2052520624001318
_journal_volume 80
_journal_year 2024
_chemical_formula_moiety 'C22 H16 I2 O4'
_chemical_formula_sum 'C22 H16 I2 O4'
_chemical_formula_weight 598.15
_space_group_crystal_system monoclinic
_space_group_IT_number 14
_space_group_name_Hall '-P 2yn'
_space_group_name_H-M_alt 'P 1 21/n 1'
_atom_sites_solution_hydrogens geom
_atom_sites_solution_primary dual
_audit_creation_date 2023-04-07
_audit_creation_method
;
Olex2 1.5
(compiled 2023.03.06 svn.rbb2c1857 for OlexSys, GUI svn.r6748)
;
_cell_angle_alpha 90
_cell_angle_beta 111.084(5)
_cell_angle_gamma 90
_cell_formula_units_Z 2
_cell_length_a 7.4580(3)
_cell_length_b 14.6955(5)
_cell_length_c 9.7079(4)
_cell_measurement_reflns_used 4289
_cell_measurement_temperature 100(2)
_cell_measurement_theta_max 32.2820
_cell_measurement_theta_min 4.2570
_cell_volume 992.75(7)
_computing_cell_refinement 'CrysAlisPro 1.171.41.95a (Rigaku OD, 2021)'
_computing_data_collection 'CrysAlisPro 1.171.41.95a (Rigaku OD, 2021)'
_computing_data_reduction 'CrysAlisPro 1.171.41.95a (Rigaku OD, 2021)'
_computing_molecular_graphics 'Olex2 1.5 (Dolomanov et al., 2009)'
_computing_publication_material 'Olex2 1.5 (Dolomanov et al., 2009)'
_computing_structure_refinement 'SHELXL 2018/3 (Sheldrick, 2015)'
_computing_structure_solution 'SHELXT 2018/2 (Sheldrick, 2015)'
_diffrn_ambient_environment N~2~
_diffrn_ambient_temperature 100(2)
_diffrn_detector 'CCD plate'
_diffrn_detector_area_resol_mean 10.3829
_diffrn_detector_type Atlas
_diffrn_measured_fraction_theta_full 0.999
_diffrn_measured_fraction_theta_max 0.999
_diffrn_measurement_details
;
List of Runs (angles in degrees, time in seconds):

  # Type    Start    End  Width  t~exp~   \w     \q     \k     \f   Frames
--------------------------------------------------------------------------
  1  \w    -99.00 -72.00   1.00   20.00    --  -16.78-178.00-150.00   27
  2  \w     -7.00  75.00   1.00   20.00    --   18.97  57.00  90.00   82
  3  \w     -9.00  97.00   1.00   20.00    --   18.97  19.00-120.00  106
;
_diffrn_measurement_device 'four-circle diffractometer'
_diffrn_measurement_device_type 'SuperNova, Dual, Cu at home/near, Atlas'
_diffrn_measurement_method '\w scans'
_diffrn_orient_matrix_type 'CrysAlisPro convention (1999,Acta A55,543-557)'
_diffrn_orient_matrix_UB_11 -0.0760731000
_diffrn_orient_matrix_UB_12 -0.0320980000
_diffrn_orient_matrix_UB_13 -0.0184316000
_diffrn_orient_matrix_UB_21 -0.0362074000
_diffrn_orient_matrix_UB_22 0.0170154000
_diffrn_orient_matrix_UB_23 -0.0732620000
_diffrn_orient_matrix_UB_31 0.0573607000
_diffrn_orient_matrix_UB_32 -0.0317595000
_diffrn_orient_matrix_UB_33 -0.0206688000
_diffrn_radiation_monochromator mirror
_diffrn_radiation_probe x-ray
_diffrn_radiation_type 'Mo K\a'
_diffrn_radiation_wavelength 0.71073
_diffrn_reflns_av_R_equivalents 0.0180
_diffrn_reflns_av_unetI/netI 0.0220
_diffrn_reflns_Laue_measured_fraction_full 0.999
_diffrn_reflns_Laue_measured_fraction_max 0.999
_diffrn_reflns_limit_h_max 7
_diffrn_reflns_limit_h_min -9
_diffrn_reflns_limit_k_max 17
_diffrn_reflns_limit_k_min -19
_diffrn_reflns_limit_l_max 12
_diffrn_reflns_limit_l_min -8
_diffrn_reflns_number 5135
_diffrn_reflns_point_group_measured_fraction_full 0.999
_diffrn_reflns_point_group_measured_fraction_max 0.999
_diffrn_reflns_theta_full 25.242
_diffrn_reflns_theta_max 27.494
_diffrn_reflns_theta_min 2.982
_diffrn_source 'micro-focus sealed X-ray tube'
_diffrn_source_type 'SuperNova (Mo) X-ray Source'
_exptl_absorpt_coefficient_mu 3.194
_exptl_absorpt_correction_T_max 1.00000
_exptl_absorpt_correction_T_min 0.72649
_exptl_absorpt_correction_type multi-scan
_exptl_absorpt_process_details
;
CrysAlisPro 1.171.41.95a (Rigaku Oxford Diffraction, 2021)
Empirical absorption correction using spherical harmonics,
implemented in SCALE3 ABSPACK scaling algorithm.
;
_exptl_crystal_colour 'clear colourless'
_exptl_crystal_colour_lustre clear
_exptl_crystal_colour_primary colourless
_exptl_crystal_density_diffrn 2.001
_exptl_crystal_description prism
_exptl_crystal_F_000 572
_exptl_crystal_size_max 0.28
_exptl_crystal_size_mid 0.24
_exptl_crystal_size_min 0.18
_refine_diff_density_max 1.911
_refine_diff_density_min -0.661
_refine_diff_density_rms 0.112
_refine_ls_extinction_coef 0.0015(4)
_refine_ls_extinction_expression Fc^*^=kFc[1+0.001xFc^2^\l^3^/sin(2\q)]^-1/4^
_refine_ls_extinction_method 'SHELXL-2018/3 (Sheldrick, 2015)'
_refine_ls_goodness_of_fit_ref 1.086
_refine_ls_hydrogen_treatment constr
_refine_ls_matrix_type full
_refine_ls_number_parameters 129
_refine_ls_number_reflns 2282
_refine_ls_number_restraints 0
_refine_ls_restrained_S_all 1.086
_refine_ls_R_factor_all 0.0257
_refine_ls_R_factor_gt 0.0242
_refine_ls_shift/su_max 0.000
_refine_ls_shift/su_mean 0.000
_refine_ls_structure_factor_coef Fsqd
_refine_ls_weighting_details 'w=1/[\s^2^(Fo^2^)+(0.0261P)^2^+2.5099P] where P=(Fo^2^+2Fc^2^)/3'
_refine_ls_weighting_scheme calc
_refine_ls_wR_factor_gt 0.0611
_refine_ls_wR_factor_ref 0.0621
_reflns_Friedel_coverage 0.000
_reflns_number_gt 2165
_reflns_number_total 2282
_reflns_threshold_expression 'I > 2\s(I)'
_cod_data_source_file aw5083sup1.cif
_cod_data_source_block 2
_cod_database_code 2312432
_shelx_shelxl_version_number 2018/3
_chemical_oxdiff_formula 'C22 H16 O4 I2'
_shelx_space_group_comment
;
The symmetry employed for this shelxl refinement is uniquely defined
by the following loop, which should always be used as a source of
symmetry information in preference to the above space-group names.
They are only intended as comments.
;
_shelx_estimated_absorpt_t_max 0.597
_shelx_estimated_absorpt_t_min 0.468
_olex2_refinement_description
;
1. Fixed Uiso
 At 1.2 times of:
  All C(H) groups
 At 1.5 times of:
  All C(H,H,H) groups
2.a Aromatic/amide H refined with riding coordinates:
 C2(H2), C3(H3), C5(H5), C6(H6), C9(H9)
2.b Idealised Me refined as rotating group:
 C11(H11A,H11B,H11C)
;
_olex2_submission_special_instructions 'No special instructions were received'
_oxdiff_exptl_absorpt_empirical_details
;
Empirical correction (ABSPACK) includes:
- Absorption correction using spherical harmonics
- Frame scaling
;
_oxdiff_exptl_absorpt_empirical_full_max 1.403
_oxdiff_exptl_absorpt_empirical_full_min 0.734

loop_
_space_group_symop_operation_xyz
'x, y, z'
'-x+1/2, y+1/2, -z+1/2'
'-x, -y, -z'
'x-1/2, -y-1/2, z-1/2'

loop_
_atom_site_label
_atom_site_type_symbol
_atom_site_fract_x
_atom_site_fract_y
_atom_site_fract_z
_atom_site_U_iso_or_equiv
_atom_site_adp_type
_atom_site_occupancy
_atom_site_site_symmetry_order
_atom_site_calc_flag
_atom_site_refinement_flags_posn
_atom_site_refinement_flags_adp
_atom_site_refinement_flags_occupancy
_atom_site_disorder_assembly
_atom_site_disorder_group
I1 I 0.78106(3) 0.53813(2) 0.12200(2) 0.01672(9) Uani 1 1 d . . . . .
O1 O 0.1948(3) 0.87799(14) 0.3065(2) 0.0190(4) Uani 1 1 d . . . . .
O2 O 0.0125(3) 0.75271(15) 0.2430(3) 0.0211(5) Uani 1 1 d . . . . .
C1 C 0.3474(4) 0.7331(2) 0.3330(3) 0.0145(5) Uani 1 1 d . . . . .
C2 C 0.5293(4) 0.7671(2) 0.4120(3) 0.0159(5) Uani 1 1 d . . . . .
H2 H 0.544992 0.829369 0.440387 0.019 Uiso 1 1 calc R U . . .
C3 C 0.6879(4) 0.7102(2) 0.4494(3) 0.0152(5) Uani 1 1 d . . . . .
H3 H 0.811955 0.733370 0.504538 0.018 Uiso 1 1 calc R U . . .
C4 C 0.6663(4) 0.6188(2) 0.4063(3) 0.0134(5) Uani 1 1 d . . . . .
C5 C 0.4834(4) 0.5851(2) 0.3268(3) 0.0165(6) Uani 1 1 d . . . . .
H5 H 0.467621 0.523122 0.296896 0.020 Uiso 1 1 calc R U . . .
C6 C 0.3248(4) 0.6416(2) 0.2912(3) 0.0168(6) Uani 1 1 d . . . . .
H6 H 0.200286 0.618079 0.238335 0.020 Uiso 1 1 calc R U . . .
C7 C 0.8377(4) 0.55792(19) 0.4507(3) 0.0133(5) Uani 1 1 d . . . . .
C8 C 0.9051(4) 0.51537(19) 0.3503(3) 0.0132(5) Uani 1 1 d . . . . .
C9 C 1.0645(4) 0.45816(19) 0.3991(3) 0.0140(5) Uani 1 1 d . . . . .
H9 H 1.107452 0.429517 0.328847 0.017 Uiso 1 1 calc R U . . .
C10 C 0.1804(4) 0.7964(2) 0.2944(3) 0.0158(6) Uani 1 1 d . . . . .
C11 C -0.1552(5) 0.8113(2) 0.1916(4) 0.0269(7) Uani 1 1 d . . . . .
H11A H -0.146903 0.850977 0.112987 0.040 Uiso 1 1 calc R U . . .
H11B H -0.160371 0.848577 0.273790 0.040 Uiso 1 1 calc R U . . .
H11C H -0.271445 0.773897 0.153339 0.040 Uiso 1 1 calc R U . . .

loop_
_atom_site_aniso_label
_atom_site_aniso_U_11
_atom_site_aniso_U_22
_atom_site_aniso_U_33
_atom_site_aniso_U_23
_atom_site_aniso_U_13
_atom_site_aniso_U_12
I1 0.01561(12) 0.01899(13) 0.01278(12) 0.00138(7) 0.00175(8) 0.00220(7)
O1 0.0225(10) 0.0127(10) 0.0215(11) 0.0005(8) 0.0077(9) 0.0037(8)
O2 0.0135(10) 0.0155(10) 0.0337(13) 0.0011(9) 0.0077(9) 0.0048(8)
C1 0.0156(13) 0.0145(13) 0.0139(13) 0.0027(11) 0.0059(10) 0.0036(10)
C2 0.0190(14) 0.0115(12) 0.0169(14) -0.0006(11) 0.0058(11) 0.0008(10)
C3 0.0128(12) 0.0160(13) 0.0152(13) -0.0016(11) 0.0031(10) -0.0019(10)
C4 0.0122(12) 0.0146(13) 0.0129(13) 0.0023(11) 0.0039(10) 0.0020(10)
C5 0.0155(13) 0.0112(13) 0.0208(15) 0.0001(11) 0.0040(11) 0.0000(10)
C6 0.0122(12) 0.0165(14) 0.0198(15) 0.0003(11) 0.0033(11) -0.0001(10)
C7 0.0108(12) 0.0120(12) 0.0154(14) 0.0009(11) 0.0026(10) -0.0006(10)
C8 0.0117(12) 0.0140(12) 0.0113(13) 0.0011(10) 0.0012(10) -0.0012(10)
C9 0.0124(13) 0.0150(13) 0.0138(14) -0.0014(10) 0.0038(10) 0.0002(10)
C10 0.0174(13) 0.0183(14) 0.0123(13) 0.0019(11) 0.0061(10) 0.0027(11)
C11 0.0177(15) 0.0278(17) 0.0336(19) 0.0006(15) 0.0072(13) 0.0098(13)

loop_
_atom_type_symbol
_atom_type_description
_atom_type_scat_dispersion_real
_atom_type_scat_dispersion_imag
_atom_type_scat_source
C C 0.0033 0.0016 'International Tables Vol C Tables 4.2.6.8 and 6.1.1.4'
H H 0.0000 0.0000 'International Tables Vol C Tables 4.2.6.8 and 6.1.1.4'
I I -0.4742 1.8119 'International Tables Vol C Tables 4.2.6.8 and 6.1.1.4'
O O 0.0106 0.0060 'International Tables Vol C Tables 4.2.6.8 and 6.1.1.4'

loop_
_geom_angle_atom_site_label_1
_geom_angle_atom_site_label_2
_geom_angle_atom_site_label_3
_geom_angle
_geom_angle_site_symmetry_1
_geom_angle_site_symmetry_3
_geom_angle_publ_flag
C10 O2 C11 114.8(2) . . ?
C2 C1 C6 119.9(3) . . ?
C2 C1 C10 118.4(3) . . ?
C6 C1 C10 121.7(3) . . ?
C1 C2 H2 120.1 . . ?
C3 C2 C1 119.9(3) . . ?
C3 C2 H2 120.1 . . ?
C2 C3 H3 119.8 . . ?
C2 C3 C4 120.4(3) . . ?
C4 C3 H3 119.8 . . ?
C3 C4 C7 119.7(2) . . ?
C5 C4 C3 119.4(3) . . ?
C5 C4 C7 120.8(3) . . ?
C4 C5 H5 119.9 . . ?
C6 C5 C4 120.2(3) . . ?
C6 C5 H5 119.9 . . ?
C1 C6 H6 119.9 . . ?
C5 C6 C1 120.2(3) . . ?
C5 C6 H6 119.9 . . ?
C8 C7 C4 123.7(3) . . ?
C8 C7 C9 118.0(3) . 3_766 ?
C9 C7 C4 118.3(3) 3_766 . ?
C7 C8 I1 122.2(2) . . ?
C9 C8 I1 117.0(2) . . ?
C9 C8 C7 120.7(3) . . ?
C7 C9 H9 119.4 3_766 . ?
C8 C9 C7 121.3(3) . 3_766 ?
C8 C9 H9 119.4 . . ?
O1 C10 O2 123.6(3) . . ?
O1 C10 C1 124.0(3) . . ?
O2 C10 C1 112.3(2) . . ?
O2 C11 H11A 109.5 . . ?
O2 C11 H11B 109.5 . . ?
O2 C11 H11C 109.5 . . ?
H11A C11 H11B 109.5 . . ?
H11A C11 H11C 109.5 . . ?
H11B C11 H11C 109.5 . . ?

loop_
_geom_bond_atom_site_label_1
_geom_bond_atom_site_label_2
_geom_bond_distance
_geom_bond_site_symmetry_2
_geom_bond_publ_flag
I1 C8 2.099(3) . ?
O1 C10 1.205(4) . ?
O2 C10 1.334(4) . ?
O2 C11 1.451(4) . ?
C1 C2 1.390(4) . ?
C1 C6 1.397(4) . ?
C1 C10 1.491(4) . ?
C2 H2 0.9500 . ?
C2 C3 1.387(4) . ?
C3 H3 0.9500 . ?
C3 C4 1.398(4) . ?
C4 C5 1.395(4) . ?
C4 C7 1.492(4) . ?
C5 H5 0.9500 . ?
C5 C6 1.383(4) . ?
C6 H6 0.9500 . ?
C7 C8 1.395(4) . ?
C7 C9 1.396(4) 3_766 ?
C8 C9 1.392(4) . ?
C9 H9 0.9500 . ?
C11 H11A 0.9800 . ?
C11 H11B 0.9800 . ?
C11 H11C 0.9800 . ?

loop_
_geom_torsion_atom_site_label_1
_geom_torsion_atom_site_label_2
_geom_torsion_atom_site_label_3
_geom_torsion_atom_site_label_4
_geom_torsion
_geom_torsion_site_symmetry_1
_geom_torsion_site_symmetry_2
_geom_torsion_site_symmetry_3
_geom_torsion_site_symmetry_4
_geom_torsion_publ_flag
I1 C8 C9 C7 177.1(2) . . . 3_766 ?
C1 C2 C3 C4 0.8(4) . . . . ?
C2 C1 C6 C5 -0.8(4) . . . . ?
C2 C1 C10 O1 12.2(5) . . . . ?
C2 C1 C10 O2 -168.6(3) . . . . ?
C2 C3 C4 C5 -0.7(4) . . . . ?
C2 C3 C4 C7 -178.5(3) . . . . ?
C3 C4 C5 C6 -0.2(4) . . . . ?
C3 C4 C7 C8 -117.4(3) . . . . ?
C3 C4 C7 C9 63.1(4) . . . 3_766 ?
C4 C5 C6 C1 1.0(5) . . . . ?
C4 C7 C8 I1 3.6(4) . . . . ?
C4 C7 C8 C9 -179.0(3) . . . . ?
C5 C4 C7 C8 64.8(4) . . . . ?
C5 C4 C7 C9 -114.6(3) . . . 3_766 ?
C6 C1 C2 C3 -0.1(4) . . . . ?
C6 C1 C10 O1 -167.6(3) . . . . ?
C6 C1 C10 O2 11.7(4) . . . . ?
C7 C4 C5 C6 177.6(3) . . . . ?
C7 C8 C9 C7 -0.4(5) . . . 3_766 ?
C9 C7 C8 I1 -176.9(2) 3_766 . . . ?
C9 C7 C8 C9 0.4(4) 3_766 . . . ?
C10 C1 C2 C3 -179.8(3) . . . . ?
C10 C1 C6 C5 178.9(3) . . . . ?
C11 O2 C10 O1 4.4(4) . . . . ?
C11 O2 C10 C1 -174.9(3) . . . . ?

_cod_database_fobs_code 2312432
